data_4025595
loop_
_publ_author_name
'Youngshil Do'
'In-Chul Hwang'
'Mahn-Joo Kim'
'Jaiwook Park'

_publ_section_title
;
 Photoactivated Racemization Catalyst for Dynamic Kinetic Resolution of
 Secondary Alcohols
;
_journal_name_full 'Journal of Organic Chemistry'
_journal_page_first 5740
_journal_page_last 5742
_journal_paper_doi 10.1021/jo1009036
_journal_volume 75
_journal_year 2010
_chemical_formula_sum 'C48 H48 N2 O4 Ru2'
_chemical_formula_weight 919.02
_chemical_name_systematic
; 
 ? 
;
_space_group_IT_number 14
_symmetry_cell_setting monoclinic
_symmetry_space_group_name_Hall '-P 2ybc'
_symmetry_space_group_name_H-M 'P 1 21/c 1'
_atom_sites_solution_hydrogens geom
_atom_sites_solution_primary direct
_atom_sites_solution_secondary difmap
_audit_creation_method SHELXL-97
_cell_angle_alpha 90.00
_cell_angle_beta 93.078(3)
_cell_angle_gamma 90.00
_cell_formula_units_Z 2
_cell_length_a 8.4690(13)
_cell_length_b 20.250(3)
_cell_length_c 12.0908(17)
_cell_measurement_temperature 293(2)
_cell_volume 2070.5(5)
_computing_structure_refinement 'SHELXL-97 (Sheldrick, 1997)'
_computing_structure_solution 'SHELXS-97 (Sheldrick, 1990)'
_diffrn_ambient_temperature 293(2)
_diffrn_measured_fraction_theta_full 0.996
_diffrn_measured_fraction_theta_max 0.996
_diffrn_radiation_monochromator graphite
_diffrn_radiation_source 'fine-focus sealed tube'
_diffrn_radiation_type MoK\a
_diffrn_radiation_wavelength 0.71073
_diffrn_reflns_av_R_equivalents 0.0195
_diffrn_reflns_av_sigmaI/netI 0.0235
_diffrn_reflns_limit_h_max 9
_diffrn_reflns_limit_h_min -10
_diffrn_reflns_limit_k_max 24
_diffrn_reflns_limit_k_min -25
_diffrn_reflns_limit_l_max 13
_diffrn_reflns_limit_l_min -15
_diffrn_reflns_number 11992
_diffrn_reflns_theta_full 26.38
_diffrn_reflns_theta_max 26.38
_diffrn_reflns_theta_min 2.41
_exptl_absorpt_coefficient_mu 0.776
_exptl_crystal_density_diffrn 1.474
_exptl_crystal_density_method 'not measured'
_exptl_crystal_F_000 940
_refine_diff_density_max 0.542
_refine_diff_density_min -0.463
_refine_diff_density_rms 0.061
_refine_ls_extinction_method none
_refine_ls_goodness_of_fit_ref 1.025
_refine_ls_hydrogen_treatment mixed
_refine_ls_matrix_type full
_refine_ls_number_parameters 257
_refine_ls_number_reflns 4219
_refine_ls_number_restraints 0
_refine_ls_restrained_S_all 1.025
_refine_ls_R_factor_all 0.0355
_refine_ls_R_factor_gt 0.0279
_refine_ls_shift/su_max 0.001
_refine_ls_shift/su_mean 0.000
_refine_ls_structure_factor_coef Fsqd
_refine_ls_weighting_details 'calc w=1/[\s^2^(Fo^2^)+(0.0416P)^2^+0.7126P] where P=(Fo^2^+2Fc^2^)/3'
_refine_ls_weighting_scheme calc
_refine_ls_wR_factor_gt 0.0706
_refine_ls_wR_factor_ref 0.0744
_reflns_number_gt 3522
_reflns_number_total 4219
_reflns_threshold_expression >2sigma(I)
_cod_data_source_file jo1009036_si_001.cif
_cod_data_source_block sad
_cod_database_code 4025595

loop_
_symmetry_equiv_pos_as_xyz
'x, y, z'
'-x, y+1/2, -z+1/2'
'-x, -y, -z'
'x, -y-1/2, z-1/2'

loop_
_atom_site_label
_atom_site_type_symbol
_atom_site_fract_x
_atom_site_fract_y
_atom_site_fract_z
_atom_site_U_iso_or_equiv
_atom_site_adp_type
_atom_site_occupancy
_atom_site_symmetry_multiplicity
_atom_site_calc_flag
_atom_site_refinement_flags
_atom_site_disorder_assembly
_atom_site_disorder_group
C1 C 0.2159(3) 0.45136(12) 0.3222(2) 0.0400(6) Uani 1 1 d . . .
C2 C 0.0622(3) 0.44023(11) 0.2694(2) 0.0400(6) Uani 1 1 d . . .
C3 C 0.0093(3) 0.37637(11) 0.30217(19) 0.0372(5) Uani 1 1 d . . .
C4 C 0.1308(3) 0.34947(11) 0.37858(19) 0.0352(5) Uani 1 1 d . . .
C5 C 0.2587(3) 0.39567(11) 0.3891(2) 0.0371(5) Uani 1 1 d . . .
C6 C -0.1351(3) 0.34087(12) 0.2589(2) 0.0448(6) Uani 1 1 d . . .
C7 C -0.1700(4) 0.33835(16) 0.1461(3) 0.0645(8) Uani 1 1 d . . .
H7 H -0.1070 0.3609 0.0980 0.077 Uiso 1 1 calc R . .
C8 C -0.3007(5) 0.3018(2) 0.1042(3) 0.0862(12) Uani 1 1 d . . .
H8 H -0.3245 0.3005 0.0283 0.103 Uiso 1 1 calc R . .
C9 C -0.3930(5) 0.26804(18) 0.1739(4) 0.0864(13) Uani 1 1 d . . .
H9 H -0.4785 0.2433 0.1456 0.104 Uiso 1 1 calc R . .
C10 C -0.3594(4) 0.27077(16) 0.2857(4) 0.0753(10) Uani 1 1 d . . .
H10 H -0.4226 0.2480 0.3334 0.090 Uiso 1 1 calc R . .
C11 C -0.2327(3) 0.30700(14) 0.3282(3) 0.0555(7) Uani 1 1 d . . .
H11 H -0.2121 0.3088 0.4045 0.067 Uiso 1 1 calc R . .
C12 C 0.1432(3) 0.27984(11) 0.4168(2) 0.0378(5) Uani 1 1 d . . .
C13 C 0.1216(3) 0.22966(13) 0.3398(3) 0.0531(7) Uani 1 1 d . . .
H13 H 0.0867 0.2397 0.2675 0.064 Uiso 1 1 calc R . .
C14 C 0.1513(4) 0.16456(14) 0.3693(3) 0.0694(9) Uani 1 1 d . . .
H14 H 0.1393 0.1315 0.3162 0.083 Uiso 1 1 calc R . .
C15 C 0.1980(4) 0.14858(14) 0.4754(3) 0.0689(9) Uani 1 1 d . . .
H15 H 0.2175 0.1048 0.4948 0.083 Uiso 1 1 calc R . .
C16 C 0.2161(4) 0.19736(15) 0.5534(3) 0.0620(8) Uani 1 1 d . . .
H16 H 0.2466 0.1864 0.6261 0.074 Uiso 1 1 calc R . .
C17 C 0.1896(3) 0.26299(13) 0.5252(2) 0.0479(6) Uani 1 1 d . . .
H17 H 0.2029 0.2957 0.5788 0.057 Uiso 1 1 calc R . .
C18 C 0.4163(3) 0.38599(13) 0.4495(2) 0.0492(6) Uani 1 1 d . . .
H18A H 0.4982 0.4024 0.4050 0.074 Uiso 1 1 calc R . .
H18B H 0.4330 0.3398 0.4637 0.074 Uiso 1 1 calc R . .
H18C H 0.4185 0.4096 0.5184 0.074 Uiso 1 1 calc R . .
C19 C -0.0241(4) 0.48685(14) 0.1916(2) 0.0532(7) Uani 1 1 d . . .
H19A H 0.0020 0.5315 0.2122 0.080 Uiso 1 1 calc R . .
H19B H -0.1360 0.4802 0.1952 0.080 Uiso 1 1 calc R . .
H19C H 0.0063 0.4788 0.1174 0.080 Uiso 1 1 calc R . .
C20 C 0.3652(4) 0.51772(16) 0.1942(3) 0.0636(8) Uani 1 1 d . . .
H20 H 0.2738 0.5187 0.1410 0.076 Uiso 1 1 calc R . .
C21 C 0.4767(4) 0.46413(19) 0.1609(3) 0.0748(10) Uani 1 1 d . . .
H21A H 0.5716 0.4657 0.2080 0.112 Uiso 1 1 calc R . .
H21B H 0.5027 0.4707 0.0854 0.112 Uiso 1 1 calc R . .
H21C H 0.4270 0.4219 0.1680 0.112 Uiso 1 1 calc R . .
C22 C 0.4451(6) 0.5852(2) 0.1955(4) 0.1132(18) Uani 1 1 d . . .
H22A H 0.3707 0.6184 0.2151 0.170 Uiso 1 1 calc R . .
H22B H 0.4816 0.5946 0.1234 0.170 Uiso 1 1 calc R . .
H22C H 0.5333 0.5851 0.2488 0.170 Uiso 1 1 calc R . .
C23 C 0.1585(3) 0.50194(12) 0.55990(19) 0.0390(5) Uani 1 1 d . . .
C24 C -0.0557(3) 0.39258(12) 0.5745(2) 0.0451(6) Uani 1 1 d . . .
N1 N 0.3091(3) 0.50684(10) 0.30611(19) 0.0527(6) Uani 1 1 d . . .
H1 H 0.3331 0.5337 0.3594 0.063 Uiso 1 1 calc R . .
O1 O -0.1065(3) 0.35998(11) 0.64090(19) 0.0732(7) Uani 1 1 d . . .
O2 O 0.2851(2) 0.50212(10) 0.60446(17) 0.0592(5) Uani 1 1 d . . .
Ru1 Ru 0.03134(2) 0.438223(8) 0.457888(15) 0.03199(8) Uani 1 1 d . . .

loop_
_atom_site_aniso_label
_atom_site_aniso_U_11
_atom_site_aniso_U_22
_atom_site_aniso_U_33
_atom_site_aniso_U_23
_atom_site_aniso_U_13
_atom_site_aniso_U_12
C1 0.0436(14) 0.0367(12) 0.0404(14) -0.0053(10) 0.0082(11) -0.0023(10)
C2 0.0464(14) 0.0379(13) 0.0362(13) -0.0008(10) 0.0065(11) 0.0078(11)
C3 0.0421(13) 0.0337(11) 0.0357(13) -0.0064(10) 0.0002(10) 0.0048(10)
C4 0.0389(13) 0.0315(11) 0.0352(12) -0.0068(10) 0.0025(10) 0.0023(10)
C5 0.0368(12) 0.0336(11) 0.0413(13) -0.0036(10) 0.0062(10) 0.0016(10)
C6 0.0444(14) 0.0371(13) 0.0519(16) -0.0137(11) -0.0073(12) 0.0099(11)
C7 0.073(2) 0.0614(18) 0.0570(19) -0.0163(15) -0.0173(16) 0.0139(16)
C8 0.098(3) 0.078(2) 0.077(3) -0.031(2) -0.045(2) 0.019(2)
C9 0.063(2) 0.063(2) 0.128(4) -0.031(2) -0.037(2) 0.0044(18)
C10 0.0553(19) 0.0544(18) 0.115(3) -0.022(2) -0.0091(19) -0.0081(15)
C11 0.0490(16) 0.0485(15) 0.0683(19) -0.0157(14) -0.0024(14) -0.0033(13)
C12 0.0363(12) 0.0292(11) 0.0480(14) -0.0012(10) 0.0018(10) 0.0007(10)
C13 0.0635(18) 0.0365(13) 0.0583(17) -0.0081(12) -0.0062(14) 0.0062(13)
C14 0.081(2) 0.0334(14) 0.092(3) -0.0138(16) -0.0120(19) 0.0042(15)
C15 0.069(2) 0.0338(14) 0.104(3) 0.0094(17) -0.0041(19) 0.0059(14)
C16 0.0594(18) 0.0554(17) 0.071(2) 0.0183(16) -0.0029(15) 0.0046(15)
C17 0.0480(15) 0.0415(14) 0.0538(16) 0.0009(12) -0.0008(12) 0.0028(12)
C18 0.0390(14) 0.0475(15) 0.0613(18) -0.0046(13) 0.0027(12) -0.0010(12)
C19 0.0629(18) 0.0504(15) 0.0463(16) 0.0055(13) 0.0016(13) 0.0127(14)
C20 0.0613(19) 0.0664(19) 0.064(2) 0.0163(16) 0.0116(15) -0.0091(16)
C21 0.076(2) 0.088(2) 0.062(2) -0.0160(19) 0.0184(18) -0.003(2)
C22 0.145(4) 0.067(2) 0.134(4) 0.027(3) 0.070(3) -0.021(3)
C23 0.0411(13) 0.0375(12) 0.0385(13) -0.0086(11) 0.0026(11) 0.0007(11)
C24 0.0558(16) 0.0326(12) 0.0476(15) -0.0034(12) 0.0082(12) 0.0014(12)
N1 0.0701(15) 0.0366(11) 0.0533(14) -0.0032(10) 0.0223(12) -0.0109(11)
O1 0.0971(18) 0.0535(12) 0.0724(15) 0.0167(11) 0.0353(13) 0.0002(12)
O2 0.0410(10) 0.0621(12) 0.0726(13) -0.0239(11) -0.0138(9) 0.0065(9)
Ru1 0.03525(12) 0.02581(11) 0.03501(12) -0.00361(7) 0.00264(8) -0.00140(7)

loop_
_atom_type_symbol
_atom_type_description
_atom_type_scat_dispersion_real
_atom_type_scat_dispersion_imag
_atom_type_scat_source
C C 0.0033 0.0016 'International Tables Vol C Tables 4.2.6.8 and 6.1.1.4'
H H 0.0000 0.0000 'International Tables Vol C Tables 4.2.6.8 and 6.1.1.4'
N N 0.0061 0.0033 'International Tables Vol C Tables 4.2.6.8 and 6.1.1.4'
O O 0.0106 0.0060 'International Tables Vol C Tables 4.2.6.8 and 6.1.1.4'
Ru Ru -1.2594 0.8363 'International Tables Vol C Tables 4.2.6.8 and 6.1.1.4'

loop_
_geom_angle_atom_site_label_1
_geom_angle_atom_site_label_2
_geom_angle_atom_site_label_3
_geom_angle
_geom_angle_site_symmetry_1
_geom_angle_site_symmetry_3
_geom_angle_publ_flag
N1 C1 C5 126.1(2) . . ?
N1 C1 C2 124.8(2) . . ?
C5 C1 C2 109.0(2) . . ?
N1 C1 Ru1 126.48(17) . . ?
C5 C1 Ru1 70.79(13) . . ?
C2 C1 Ru1 70.78(14) . . ?
C3 C2 C1 107.9(2) . . ?
C3 C2 C19 126.5(2) . . ?
C1 C2 C19 125.5(2) . . ?
C3 C2 Ru1 69.94(13) . . ?
C1 C2 Ru1 73.23(14) . . ?
C19 C2 Ru1 123.69(17) . . ?
C2 C3 C4 107.1(2) . . ?
C2 C3 C6 127.0(2) . . ?
C4 C3 C6 125.7(2) . . ?
C2 C3 Ru1 73.57(14) . . ?
C4 C3 Ru1 69.75(12) . . ?
C6 C3 Ru1 126.13(17) . . ?
C5 C4 C3 108.6(2) . . ?
C5 C4 C12 123.5(2) . . ?
C3 C4 C12 126.1(2) . . ?
C5 C4 Ru1 74.67(13) . . ?
C3 C4 Ru1 72.50(13) . . ?
C12 C4 Ru1 130.92(16) . . ?
C1 C5 C4 107.4(2) . . ?
C1 C5 C18 125.0(2) . . ?
C4 C5 C18 127.4(2) . . ?
C1 C5 Ru1 73.54(14) . . ?
C4 C5 Ru1 68.53(12) . . ?
C18 C5 Ru1 127.76(17) . . ?
C7 C6 C11 118.4(3) . . ?
C7 C6 C3 119.6(3) . . ?
C11 C6 C3 122.0(2) . . ?
C6 C7 C8 119.9(4) . . ?
C6 C7 H7 120.0 . . ?
C8 C7 H7 120.0 . . ?
C9 C8 C7 120.6(4) . . ?
C9 C8 H8 119.7 . . ?
C7 C8 H8 119.7 . . ?
C8 C9 C10 119.6(3) . . ?
C8 C9 H9 120.2 . . ?
C10 C9 H9 120.2 . . ?
C9 C10 C11 120.5(4) . . ?
C9 C10 H10 119.8 . . ?
C11 C10 H10 119.8 . . ?
C10 C11 C6 121.0(3) . . ?
C10 C11 H11 119.5 . . ?
C6 C11 H11 119.5 . . ?
C13 C12 C17 118.3(2) . . ?
C13 C12 C4 118.9(2) . . ?
C17 C12 C4 122.5(2) . . ?
C12 C13 C14 120.7(3) . . ?
C12 C13 H13 119.7 . . ?
C14 C13 H13 119.7 . . ?
C15 C14 C13 120.6(3) . . ?
C15 C14 H14 119.7 . . ?
C13 C14 H14 119.7 . . ?
C14 C15 C16 119.6(3) . . ?
C14 C15 H15 120.2 . . ?
C16 C15 H15 120.2 . . ?
C15 C16 C17 120.8(3) . . ?
C15 C16 H16 119.6 . . ?
C17 C16 H16 119.6 . . ?
C16 C17 C12 120.0(3) . . ?
C16 C17 H17 120.0 . . ?
C12 C17 H17 120.0 . . ?
C5 C18 H18A 109.5 . . ?
C5 C18 H18B 109.5 . . ?
H18A C18 H18B 109.5 . . ?
C5 C18 H18C 109.5 . . ?
H18A C18 H18C 109.5 . . ?
H18B C18 H18C 109.5 . . ?
C2 C19 H19A 109.5 . . ?
C2 C19 H19B 109.5 . . ?
H19A C19 H19B 109.5 . . ?
C2 C19 H19C 109.5 . . ?
H19A C19 H19C 109.5 . . ?
H19B C19 H19C 109.5 . . ?
N1 C20 C21 112.0(3) . . ?
N1 C20 C22 106.8(3) . . ?
C21 C20 C22 111.3(3) . . ?
N1 C20 H20 108.9 . . ?
C21 C20 H20 108.9 . . ?
C22 C20 H20 108.9 . . ?
C20 C21 H21A 109.5 . . ?
C20 C21 H21B 109.5 . . ?
H21A C21 H21B 109.5 . . ?
C20 C21 H21C 109.5 . . ?
H21A C21 H21C 109.5 . . ?
H21B C21 H21C 109.5 . . ?
C20 C22 H22A 109.5 . . ?
C20 C22 H22B 109.5 . . ?
H22A C22 H22B 109.5 . . ?
C20 C22 H22C 109.5 . . ?
H22A C22 H22C 109.5 . . ?
H22B C22 H22C 109.5 . . ?
O2 C23 Ru1 138.67(19) . 3_566 ?
O2 C23 Ru1 135.66(19) . . ?
Ru1 C23 Ru1 85.65(10) 3_566 . ?
O1 C24 Ru1 174.3(2) . . ?
C1 N1 C20 117.5(2) . . ?
C1 N1 H1 121.2 . . ?
C20 N1 H1 121.2 . . ?
C24 Ru1 C23 91.90(11) . 3_566 ?
C24 Ru1 C23 94.18(11) . . ?
C23 Ru1 C23 94.35(10) 3_566 . ?
C24 Ru1 C4 95.71(10) . . ?
C23 Ru1 C4 139.32(9) 3_566 . ?
C23 Ru1 C4 124.69(9) . . ?
C24 Ru1 C3 109.63(10) . . ?
C23 Ru1 C3 102.40(9) 3_566 . ?
C23 Ru1 C3 150.10(9) . . ?
C4 Ru1 C3 37.75(8) . . ?
C24 Ru1 C5 117.25(10) . . ?
C23 Ru1 C5 149.68(9) 3_566 . ?
C23 Ru1 C5 91.75(9) . . ?
C4 Ru1 C5 36.80(8) . . ?
C3 Ru1 C5 61.68(9) . . ?
C24 Ru1 C2 145.41(10) . . ?
C23 Ru1 C2 90.91(9) 3_566 . ?
C23 Ru1 C2 119.96(9) . . ?
C4 Ru1 C2 61.51(8) . . ?
C3 Ru1 C2 36.50(8) . . ?
C5 Ru1 C2 60.62(9) . . ?
C24 Ru1 C1 152.82(10) . . ?
C23 Ru1 C1 114.56(9) 3_566 . ?
C23 Ru1 C1 90.08(9) . . ?
C4 Ru1 C1 60.46(8) . . ?
C3 Ru1 C1 60.50(9) . . ?
C5 Ru1 C1 35.67(8) . . ?
C2 Ru1 C1 35.99(9) . . ?
C24 Ru1 Ru1 94.49(8) . 3_566 ?
C23 Ru1 Ru1 47.70(7) 3_566 3_566 ?
C23 Ru1 Ru1 46.65(7) . 3_566 ?
C4 Ru1 Ru1 167.22(6) . 3_566 ?
C3 Ru1 Ru1 143.10(6) . 3_566 ?
C5 Ru1 Ru1 130.70(6) . 3_566 ?
C2 Ru1 Ru1 112.46(6) . 3_566 ?
C1 Ru1 Ru1 107.70(6) . 3_566 ?

loop_
_geom_bond_atom_site_label_1
_geom_bond_atom_site_label_2
_geom_bond_distance
_geom_bond_site_symmetry_2
_geom_bond_publ_flag
C1 N1 1.393(3) . ?
C1 C5 1.423(3) . ?
C1 C2 1.437(4) . ?
C1 Ru1 2.341(2) . ?
C2 C3 1.431(3) . ?
C2 C19 1.495(3) . ?
C2 Ru1 2.308(3) . ?
C3 C4 1.451(3) . ?
C3 C6 1.489(3) . ?
C3 Ru1 2.261(2) . ?
C4 C5 1.431(3) . ?
C4 C12 1.486(3) . ?
C4 Ru1 2.224(2) . ?
C5 C18 1.499(3) . ?
C5 Ru1 2.305(2) . ?
C6 C7 1.380(4) . ?
C6 C11 1.390(4) . ?
C7 C8 1.404(5) . ?
C7 H7 0.9300 . ?
C8 C9 1.364(6) . ?
C8 H8 0.9300 . ?
C9 C10 1.368(6) . ?
C9 H9 0.9300 . ?
C10 C11 1.377(4) . ?
C10 H10 0.9300 . ?
C11 H11 0.9300 . ?
C12 C13 1.383(3) . ?
C12 C17 1.391(4) . ?
C13 C14 1.385(4) . ?
C13 H13 0.9300 . ?
C14 C15 1.361(5) . ?
C14 H14 0.9300 . ?
C15 C16 1.368(5) . ?
C15 H15 0.9300 . ?
C16 C17 1.387(4) . ?
C16 H16 0.9300 . ?
C17 H17 0.9300 . ?
C18 H18A 0.9600 . ?
C18 H18B 0.9600 . ?
C18 H18C 0.9600 . ?
C19 H19A 0.9600 . ?
C19 H19B 0.9600 . ?
C19 H19C 0.9600 . ?
C20 N1 1.474(4) . ?
C20 C21 1.508(5) . ?
C20 C22 1.524(5) . ?
C20 H20 0.9800 . ?
C21 H21A 0.9600 . ?
C21 H21B 0.9600 . ?
C21 H21C 0.9600 . ?
C22 H22A 0.9600 . ?
C22 H22B 0.9600 . ?
C22 H22C 0.9600 . ?
C23 O2 1.175(3) . ?
C23 Ru1 2.015(2) 3_566 ?
C23 Ru1 2.050(2) . ?
C24 O1 1.141(3) . ?
C24 Ru1 1.870(3) . ?
N1 H1 0.8600 . ?
Ru1 C23 2.015(2) 3_566 ?
Ru1 Ru1 2.7634(5) 3_566 ?

loop_
_geom_torsion_atom_site_label_1
_geom_torsion_atom_site_label_2
_geom_torsion_atom_site_label_3
_geom_torsion_atom_site_label_4
_geom_torsion
_geom_torsion_site_symmetry_1
_geom_torsion_site_symmetry_2
_geom_torsion_site_symmetry_3
_geom_torsion_site_symmetry_4
_geom_torsion_publ_flag
N1 C1 C2 C3 176.7(2) . . . . ?
C5 C1 C2 C3 -1.0(3) . . . . ?
Ru1 C1 C2 C3 -61.71(16) . . . . ?
N1 C1 C2 C19 -1.9(4) . . . . ?
C5 C1 C2 C19 -179.5(2) . . . . ?
Ru1 C1 C2 C19 119.8(2) . . . . ?
N1 C1 C2 Ru1 -121.6(2) . . . . ?
C5 C1 C2 Ru1 60.75(17) . . . . ?
C1 C2 C3 C4 1.8(3) . . . . ?
C19 C2 C3 C4 -179.8(2) . . . . ?
Ru1 C2 C3 C4 -62.08(15) . . . . ?
C1 C2 C3 C6 -173.0(2) . . . . ?
C19 C2 C3 C6 5.5(4) . . . . ?
Ru1 C2 C3 C6 123.2(2) . . . . ?
C1 C2 C3 Ru1 63.84(17) . . . . ?
C19 C2 C3 Ru1 -117.7(2) . . . . ?
C2 C3 C4 C5 -1.9(3) . . . . ?
C6 C3 C4 C5 172.9(2) . . . . ?
Ru1 C3 C4 C5 -66.52(16) . . . . ?
C2 C3 C4 C12 -167.1(2) . . . . ?
C6 C3 C4 C12 7.7(4) . . . . ?
Ru1 C3 C4 C12 128.3(2) . . . . ?
C2 C3 C4 Ru1 64.60(16) . . . . ?
C6 C3 C4 Ru1 -120.6(2) . . . . ?
N1 C1 C5 C4 -177.8(2) . . . . ?
C2 C1 C5 C4 -0.2(3) . . . . ?
Ru1 C1 C5 C4 60.51(15) . . . . ?
N1 C1 C5 C18 -3.2(4) . . . . ?
C2 C1 C5 C18 174.3(2) . . . . ?
Ru1 C1 C5 C18 -124.9(2) . . . . ?
N1 C1 C5 Ru1 121.7(2) . . . . ?
C2 C1 C5 Ru1 -60.75(17) . . . . ?
C3 C4 C5 C1 1.3(3) . . . . ?
C12 C4 C5 C1 167.0(2) . . . . ?
Ru1 C4 C5 C1 -63.76(16) . . . . ?
C3 C4 C5 C18 -173.1(2) . . . . ?
C12 C4 C5 C18 -7.4(4) . . . . ?
Ru1 C4 C5 C18 121.8(2) . . . . ?
C3 C4 C5 Ru1 65.10(15) . . . . ?
C12 C4 C5 Ru1 -129.3(2) . . . . ?
C2 C3 C6 C7 45.9(4) . . . . ?
C4 C3 C6 C7 -127.9(3) . . . . ?
Ru1 C3 C6 C7 142.3(2) . . . . ?
C2 C3 C6 C11 -137.5(3) . . . . ?
C4 C3 C6 C11 48.8(4) . . . . ?
Ru1 C3 C6 C11 -41.1(3) . . . . ?
C11 C6 C7 C8 -0.5(4) . . . . ?
C3 C6 C7 C8 176.3(3) . . . . ?
C6 C7 C8 C9 -0.6(5) . . . . ?
C7 C8 C9 C10 1.1(6) . . . . ?
C8 C9 C10 C11 -0.3(5) . . . . ?
C9 C10 C11 C6 -0.8(5) . . . . ?
C7 C6 C11 C10 1.2(4) . . . . ?
C3 C6 C11 C10 -175.5(3) . . . . ?
C5 C4 C12 C13 -118.2(3) . . . . ?
C3 C4 C12 C13 44.8(4) . . . . ?
Ru1 C4 C12 C13 142.9(2) . . . . ?
C5 C4 C12 C17 55.9(3) . . . . ?
C3 C4 C12 C17 -141.1(3) . . . . ?
Ru1 C4 C12 C17 -43.0(3) . . . . ?
C17 C12 C13 C14 -2.4(4) . . . . ?
C4 C12 C13 C14 171.9(3) . . . . ?
C12 C13 C14 C15 1.9(5) . . . . ?
C13 C14 C15 C16 -0.2(5) . . . . ?
C14 C15 C16 C17 -0.9(5) . . . . ?
C15 C16 C17 C12 0.3(5) . . . . ?
C13 C12 C17 C16 1.3(4) . . . . ?
C4 C12 C17 C16 -172.8(2) . . . . ?
C5 C1 N1 C20 113.3(3) . . . . ?
C2 C1 N1 C20 -63.9(3) . . . . ?
Ru1 C1 N1 C20 -154.9(2) . . . . ?
C21 C20 N1 C1 -64.9(4) . . . . ?
C22 C20 N1 C1 172.9(3) . . . . ?
O1 C24 Ru1 C23 128(3) . . . 3_566 ?
O1 C24 Ru1 C23 -138(3) . . . . ?
O1 C24 Ru1 C4 -12(3) . . . . ?
O1 C24 Ru1 C3 24(3) . . . . ?
O1 C24 Ru1 C5 -44(3) . . . . ?
O1 C24 Ru1 C2 33(3) . . . . ?
O1 C24 Ru1 C1 -39(3) . . . . ?
O1 C24 Ru1 Ru1 175(3) . . . 3_566 ?
O2 C23 Ru1 C24 89.2(3) . . . . ?
Ru1 C23 Ru1 C24 -92.23(10) 3_566 . . . ?
O2 C23 Ru1 C23 -178.5(3) . . . 3_566 ?
Ru1 C23 Ru1 C23 0.0 3_566 . . 3_566 ?
O2 C23 Ru1 C4 -10.7(3) . . . . ?
Ru1 C23 Ru1 C4 167.86(8) 3_566 . . . ?
O2 C23 Ru1 C3 -54.2(4) . . . . ?
Ru1 C23 Ru1 C3 124.35(16) 3_566 . . . ?
O2 C23 Ru1 C5 -28.2(3) . . . . ?
Ru1 C23 Ru1 C5 150.28(9) 3_566 . . . ?
O2 C23 Ru1 C2 -85.0(3) . . . . ?
Ru1 C23 Ru1 C2 93.57(10) 3_566 . . . ?
O2 C23 Ru1 C1 -63.9(3) . . . . ?
Ru1 C23 Ru1 C1 114.64(9) 3_566 . . . ?
O2 C23 Ru1 Ru1 -178.5(3) . . . 3_566 ?
C5 C4 Ru1 C24 -129.39(16) . . . . ?
C3 C4 Ru1 C24 114.97(16) . . . . ?
C12 C4 Ru1 C24 -8.0(2) . . . . ?
C5 C4 Ru1 C23 130.96(16) . . . 3_566 ?
C3 C4 Ru1 C23 15.3(2) . . . 3_566 ?
C12 C4 Ru1 C23 -107.7(2) . . . 3_566 ?
C5 C4 Ru1 C23 -30.27(18) . . . . ?
C3 C4 Ru1 C23 -145.91(14) . . . . ?
C12 C4 Ru1 C23 91.1(2) . . . . ?
C5 C4 Ru1 C3 115.6(2) . . . . ?
C12 C4 Ru1 C3 -123.0(3) . . . . ?
C3 C4 Ru1 C5 -115.6(2) . . . . ?
C12 C4 Ru1 C5 121.3(3) . . . . ?
C5 C4 Ru1 C2 78.10(15) . . . . ?
C3 C4 Ru1 C2 -37.54(14) . . . . ?
C12 C4 Ru1 C2 -160.6(3) . . . . ?
C5 C4 Ru1 C1 36.74(14) . . . . ?
C3 C4 Ru1 C1 -78.89(15) . . . . ?
C12 C4 Ru1 C1 158.1(3) . . . . ?
C5 C4 Ru1 Ru1 13.4(4) . . . 3_566 ?
C3 C4 Ru1 Ru1 -102.2(3) . . . 3_566 ?
C12 C4 Ru1 Ru1 134.8(2) . . . 3_566 ?
C2 C3 Ru1 C24 170.93(15) . . . . ?
C4 C3 Ru1 C24 -73.27(16) . . . . ?
C6 C3 Ru1 C24 46.8(2) . . . . ?
C2 C3 Ru1 C23 74.35(15) . . . 3_566 ?
C4 C3 Ru1 C23 -169.84(14) . . . 3_566 ?
C6 C3 Ru1 C23 -49.8(2) . . . 3_566 ?
C2 C3 Ru1 C23 -48.2(2) . . . . ?
C4 C3 Ru1 C23 67.6(2) . . . . ?
C6 C3 Ru1 C23 -172.4(2) . . . . ?
C2 C3 Ru1 C4 -115.8(2) . . . . ?
C6 C3 Ru1 C4 120.0(3) . . . . ?
C2 C3 Ru1 C5 -77.97(15) . . . . ?
C4 C3 Ru1 C5 37.84(13) . . . . ?
C6 C3 Ru1 C5 157.9(2) . . . . ?
C4 C3 Ru1 C2 115.8(2) . . . . ?
C6 C3 Ru1 C2 -124.2(3) . . . . ?
C2 C3 Ru1 C1 -37.03(14) . . . . ?
C4 C3 Ru1 C1 78.78(15) . . . . ?
C6 C3 Ru1 C1 -161.2(2) . . . . ?
C2 C3 Ru1 Ru1 43.09(19) . . . 3_566 ?
C4 C3 Ru1 Ru1 158.90(10) . . . 3_566 ?
C6 C3 Ru1 Ru1 -81.1(2) . . . 3_566 ?
C1 C5 Ru1 C24 176.69(15) . . . . ?
C4 C5 Ru1 C24 59.89(17) . . . . ?
C18 C5 Ru1 C24 -61.5(2) . . . . ?
C1 C5 Ru1 C23 14.0(3) . . . 3_566 ?
C4 C5 Ru1 C23 -102.8(2) . . . 3_566 ?
C18 C5 Ru1 C23 135.8(2) . . . 3_566 ?
C1 C5 Ru1 C23 -87.70(15) . . . . ?
C4 C5 Ru1 C23 155.50(15) . . . . ?
C18 C5 Ru1 C23 34.1(2) . . . . ?
C1 C5 Ru1 C4 116.8(2) . . . . ?
C18 C5 Ru1 C4 -121.4(3) . . . . ?
C1 C5 Ru1 C3 77.97(15) . . . . ?
C4 C5 Ru1 C3 -38.83(14) . . . . ?
C18 C5 Ru1 C3 -160.2(2) . . . . ?
C1 C5 Ru1 C2 36.09(14) . . . . ?
C4 C5 Ru1 C2 -80.71(15) . . . . ?
C18 C5 Ru1 C2 157.9(2) . . . . ?
C4 C5 Ru1 C1 -116.8(2) . . . . ?
C18 C5 Ru1 C1 121.8(3) . . . . ?
C1 C5 Ru1 Ru1 -59.31(16) . . . 3_566 ?
C4 C5 Ru1 Ru1 -176.11(11) . . . 3_566 ?
C18 C5 Ru1 Ru1 62.5(2) . . . 3_566 ?
C3 C2 Ru1 C24 -15.2(2) . . . . ?
C1 C2 Ru1 C24 -132.05(19) . . . . ?
C19 C2 Ru1 C24 106.0(3) . . . . ?
C3 C2 Ru1 C23 -109.85(15) . . . 3_566 ?
C1 C2 Ru1 C23 133.27(15) . . . 3_566 ?
C19 C2 Ru1 C23 11.3(2) . . . 3_566 ?
C3 C2 Ru1 C23 154.60(14) . . . . ?
C1 C2 Ru1 C23 37.72(17) . . . . ?
C19 C2 Ru1 C23 -84.2(2) . . . . ?
C3 C2 Ru1 C4 38.84(13) . . . . ?
C1 C2 Ru1 C4 -78.04(14) . . . . ?
C19 C2 Ru1 C4 160.0(3) . . . . ?
C1 C2 Ru1 C3 -116.9(2) . . . . ?
C19 C2 Ru1 C3 121.2(3) . . . . ?
C3 C2 Ru1 C5 81.11(14) . . . . ?
C1 C2 Ru1 C5 -35.78(13) . . . . ?
C19 C2 Ru1 C5 -157.7(2) . . . . ?
C3 C2 Ru1 C1 116.9(2) . . . . ?
C19 C2 Ru1 C1 -121.9(3) . . . . ?
C3 C2 Ru1 Ru1 -153.65(12) . . . 3_566 ?
C1 C2 Ru1 Ru1 89.47(13) . . . 3_566 ?
C19 C2 Ru1 Ru1 -32.5(2) . . . 3_566 ?
N1 C1 Ru1 C24 -127.7(3) . . . . ?
C5 C1 Ru1 C24 -6.4(3) . . . . ?
C2 C1 Ru1 C24 112.7(2) . . . . ?
N1 C1 Ru1 C23 66.5(3) . . . 3_566 ?
C5 C1 Ru1 C23 -172.29(14) . . . 3_566 ?
C2 C1 Ru1 C23 -53.17(16) . . . 3_566 ?
N1 C1 Ru1 C23 -28.3(2) . . . . ?
C5 C1 Ru1 C23 92.89(15) . . . . ?
C2 C1 Ru1 C23 -147.99(14) . . . . ?
N1 C1 Ru1 C4 -159.1(3) . . . . ?
C5 C1 Ru1 C4 -37.91(14) . . . . ?
C2 C1 Ru1 C4 81.21(14) . . . . ?
N1 C1 Ru1 C3 157.2(3) . . . . ?
C5 C1 Ru1 C3 -81.57(15) . . . . ?
C2 C1 Ru1 C3 37.55(13) . . . . ?
N1 C1 Ru1 C5 -121.2(3) . . . . ?
C2 C1 Ru1 C5 119.1(2) . . . . ?
N1 C1 Ru1 C2 119.6(3) . . . . ?
C5 C1 Ru1 C2 -119.1(2) . . . . ?
N1 C1 Ru1 Ru1 15.6(3) . . . 3_566 ?
C5 C1 Ru1 Ru1 136.82(13) . . . 3_566 ?
C2 C1 Ru1 Ru1 -104.06(12) . . . 3_566 ?
